data_4502924
loop_
_publ_author_name
'Johnson, Magnus T.'
'D\<zoli\'c, Zoran'
'Cetina, Mario'
'Wendt, Ola F.'
'Ohrstr\"om, Lars'
'Rissanen, Kari'

_publ_section_title
;
 Neutral Organometallic Halogen Bond Acceptors: Halogen Bonding in
 Complexes of PCPPdX (X = Cl, Br, I) with Iodine (I(2)),
 1,4-Diiodotetrafluorobenzene (F4DIBz), and 1,4-Diiodooctafluorobutane
 (F8DIBu).
;
_journal_issue 1
_journal_name_full 'Crystal growth &amp; design'
_journal_page_first 362
_journal_page_last 368
_journal_paper_doi 10.1021/cg201170w
_journal_volume 12
_journal_year 2012
_chemical_compound_source 'synthesis as described'
_chemical_formula_moiety 'C24 H43 Br P2 Pd, C4 F8 I2'
_chemical_formula_sum 'C28 H43 Br F8 I2 P2 Pd'
_chemical_formula_weight 1033.67
_chemical_name_systematic ?
_space_group_IT_number 15
_symmetry_cell_setting monoclinic
_symmetry_Int_Tables_number 15
_symmetry_space_group_name_Hall '-C 2yc'
_symmetry_space_group_name_H-M 'C 1 2/c 1'
_atom_sites_solution_hydrogens geom
_atom_sites_solution_primary direct
_atom_sites_solution_secondary difmap
_audit_creation_date 2010-02-17T12:54:18-00:00
_audit_creation_method 'WinGX routine-INITIALISE'
_cell_angle_alpha 90.00
_cell_angle_beta 90.968(2)
_cell_angle_gamma 90.00
_cell_formula_units_Z 4
_cell_length_a 15.6991(5)
_cell_length_b 13.8991(6)
_cell_length_c 17.1536(7)
_cell_measurement_reflns_used 3761
_cell_measurement_temperature 123.0(1)
_cell_measurement_theta_max 28.283
_cell_measurement_theta_min 0.407
_cell_volume 3742.4(3)
_computing_cell_refinement 'HKL Scalepack (Otwinowski & Minor 1997)'
_computing_data_collection 'Collect (Bruker AXS BV, 1997-2004)'
_computing_data_reduction 'HKL Denzo and Scalepack (Otwinowski & Minor 1997)'
_computing_molecular_graphics 'Ortep-3 for Windows (Farrugia, 1997)'
_computing_publication_material 'WinGX publication routines (Farrugia, 1999)'
_computing_structure_refinement 'SHELXL-97 (Sheldrick, 2008)'
_computing_structure_solution 'SIR2002 (Burla, 2003)'
_diffrn_ambient_temperature 123.0(1)
_diffrn_detector 'CCD plate'
_diffrn_detector_area_resol_mean 9
_diffrn_measured_fraction_theta_full 0.996
_diffrn_measured_fraction_theta_max 0.996
_diffrn_measurement_device '95mm CCD camera on \k-goniostat'
_diffrn_measurement_device_type KappaCCD
_diffrn_measurement_method 'CCD rotation images, thick slices'
_diffrn_orient_matrix_type 'by Bruker AXS Collect from scalepack cell'
_diffrn_orient_matrix_UB_11 -0.156357E-1
_diffrn_orient_matrix_UB_12 0.697377E-1
_diffrn_orient_matrix_UB_13 0.5471E-3
_diffrn_orient_matrix_UB_21 0.508982E-1
_diffrn_orient_matrix_UB_22 0.139826E-1
_diffrn_orient_matrix_UB_23 0.339639E-1
_diffrn_orient_matrix_UB_31 0.349775E-1
_diffrn_orient_matrix_UB_32 0.108272E-1
_diffrn_orient_matrix_UB_33 -0.473861E-1
_diffrn_radiation_monochromator 'horizonally mounted graphite crystal'
_diffrn_radiation_probe x-ray
_diffrn_radiation_type MoK\a
_diffrn_radiation_wavelength 0.71073
_diffrn_reflns_av_R_equivalents 0.0394
_diffrn_reflns_av_sigmaI/netI 0.0546
_diffrn_reflns_limit_h_max 18
_diffrn_reflns_limit_h_min -18
_diffrn_reflns_limit_k_max 15
_diffrn_reflns_limit_k_min -16
_diffrn_reflns_limit_l_max 16
_diffrn_reflns_limit_l_min -20
_diffrn_reflns_number 8511
_diffrn_reflns_theta_full 25.00
_diffrn_reflns_theta_max 25.00
_diffrn_reflns_theta_min 2.28
_diffrn_source 'Enraf Nonius FR590'
_exptl_absorpt_coefficient_mu 3.356
_exptl_absorpt_correction_T_max 0.7457
_exptl_absorpt_correction_T_min 0.5780
_exptl_absorpt_correction_type multi-scan
_exptl_absorpt_process_details
;
Sheldrick, G. M. SADABS 2008/2; University of G\"ottingen: G\"ottingen,  
Germany, 2008.
;
_exptl_crystal_colour pink
_exptl_crystal_density_diffrn 1.835
_exptl_crystal_density_method 'not measured'
_exptl_crystal_description prism
_exptl_crystal_F_000 2000
_exptl_crystal_size_max 0.3
_exptl_crystal_size_mid 0.2
_exptl_crystal_size_min 0.15
_refine_diff_density_max 0.529
_refine_diff_density_min -0.592
_refine_diff_density_rms 0.120
_refine_ls_extinction_method none
_refine_ls_goodness_of_fit_ref 1.073
_refine_ls_hydrogen_treatment constr
_refine_ls_matrix_type full
_refine_ls_number_parameters 198
_refine_ls_number_reflns 3291
_refine_ls_number_restraints 0
_refine_ls_restrained_S_all 1.073
_refine_ls_R_factor_all 0.0481
_refine_ls_R_factor_gt 0.0367
_refine_ls_shift/su_max 0.002
_refine_ls_shift/su_mean 0.000
_refine_ls_structure_factor_coef Fsqd
_refine_ls_weighting_details 'calc w=1/[\s^2^(Fo^2^)+(0.0000P)^2^+18.3358P] where P=(Fo^2^+2Fc^2^)/3'
_refine_ls_weighting_scheme calc
_refine_ls_wR_factor_gt 0.0755
_refine_ls_wR_factor_ref 0.0798
_reflns_number_gt 2767
_reflns_number_total 3291
_reflns_threshold_expression >2\s(I)
_cod_data_source_file cg201170w_si_006.cif
_cod_data_source_block 2c
_cod_database_code 4502924

loop_
_symmetry_equiv_pos_as_xyz
'x, y, z'
'-x, y, -z+1/2'
'x+1/2, y+1/2, z'
'-x+1/2, y+1/2, -z+1/2'
'-x, -y, -z'
'x, -y, z-1/2'
'-x+1/2, -y+1/2, -z'
'x+1/2, -y+1/2, z-1/2'

loop_
_atom_site_label
_atom_site_type_symbol
_atom_site_fract_x
_atom_site_fract_y
_atom_site_fract_z
_atom_site_U_iso_or_equiv
_atom_site_adp_type
_atom_site_occupancy
_atom_site_symmetry_multiplicity
_atom_site_calc_flag
_atom_site_refinement_flags
Pd1 Pd 1.0000 1.07555(4) 0.2500 0.01797(14) Uani 1 2 d S
Br1 Br 1.0000 0.89183(5) 0.2500 0.02712(18) Uani 1 2 d S
P1 P 1.13884(7) 1.09551(9) 0.29413(7) 0.0198(3) Uani 1 1 d .
C1 C 1.0000 1.2209(5) 0.2500 0.0175(14) Uani 1 2 d S
C2 C 1.0671(3) 1.2733(3) 0.2848(3) 0.0211(11) Uani 1 1 d .
C3 C 1.0668(3) 1.3729(4) 0.2840(3) 0.0244(11) Uani 1 1 d .
H3 H 1.1132 1.4070 0.3071 0.029 Uiso 1 1 calc R
C4 C 1.0000 1.4233(5) 0.2500 0.0218(15) Uani 1 2 d S
H4 H 1.0000 1.4917 0.2500 0.026 Uiso 1 2 calc SR
C5 C 1.1387(3) 1.2205(3) 0.3266(3) 0.0240(11) Uani 1 1 d .
H5A H 1.1305 1.2234 0.3836 0.029 Uiso 1 1 calc R
H5B H 1.1940 1.2511 0.3148 0.029 Uiso 1 1 calc R
C6 C 1.2172(3) 1.0904(4) 0.2134(3) 0.0279(12) Uani 1 1 d .
C7 C 1.2101(3) 0.9931(4) 0.1712(3) 0.0322(13) Uani 1 1 d .
H7A H 1.1513 0.9834 0.1528 0.048 Uiso 1 1 calc R
H7B H 1.2262 0.9413 0.2073 0.048 Uiso 1 1 calc R
H7C H 1.2483 0.9926 0.1266 0.048 Uiso 1 1 calc R
C8 C 1.3096(3) 1.1080(4) 0.2404(3) 0.0355(13) Uani 1 1 d .
H8A H 1.3275 1.0566 0.2762 0.053 Uiso 1 1 calc R
H8B H 1.3135 1.1701 0.2671 0.053 Uiso 1 1 calc R
H8C H 1.3467 1.1084 0.1950 0.053 Uiso 1 1 calc R
C9 C 1.1913(3) 1.1686(4) 0.1541(3) 0.0367(14) Uani 1 1 d .
H9A H 1.2288 1.1652 0.1090 0.055 Uiso 1 1 calc R
H9B H 1.1966 1.2321 0.1785 0.055 Uiso 1 1 calc R
H9C H 1.1322 1.1583 0.1369 0.055 Uiso 1 1 calc R
C10 C 1.1740(3) 1.0275(4) 0.3837(3) 0.0286(12) Uani 1 1 d .
C11 C 1.2065(3) 0.9264(4) 0.3647(3) 0.0353(13) Uani 1 1 d .
H11A H 1.2621 0.9312 0.3398 0.053 Uiso 1 1 calc R
H11B H 1.1660 0.8944 0.3292 0.053 Uiso 1 1 calc R
H11C H 1.2124 0.8890 0.4129 0.053 Uiso 1 1 calc R
C12 C 1.2442(3) 1.0818(4) 0.4312(3) 0.0336(13) Uani 1 1 d .
H12A H 1.2654 1.0405 0.4736 0.050 Uiso 1 1 calc R
H12B H 1.2202 1.1408 0.4531 0.050 Uiso 1 1 calc R
H12C H 1.2913 1.0982 0.3968 0.050 Uiso 1 1 calc R
C13 C 1.0944(3) 1.0188(4) 0.4350(3) 0.0329(13) Uani 1 1 d .
H13A H 1.0515 0.9790 0.4083 0.049 Uiso 1 1 calc R
H13B H 1.0709 1.0830 0.4444 0.049 Uiso 1 1 calc R
H13C H 1.1104 0.9889 0.4849 0.049 Uiso 1 1 calc R
I1 I 0.99264(2) 0.74311(2) 0.39734(2) 0.03211(12) Uani 1 1 d .
F1 F 1.0457(2) 0.6683(2) 0.54894(18) 0.0436(8) Uani 1 1 d .
F2 F 0.90987(19) 0.6486(2) 0.52610(17) 0.0361(7) Uani 1 1 d .
F3 F 1.08396(17) 0.5357(2) 0.44008(17) 0.0352(7) Uani 1 1 d .
F4 F 0.94887(17) 0.5175(2) 0.40975(15) 0.0293(7) Uani 1 1 d .
C14 C 0.9880(3) 0.6438(4) 0.4937(3) 0.0295(12) Uani 1 1 d .
C15 C 1.0040(3) 0.5389(4) 0.4683(3) 0.0259(11) Uani 1 1 d .

loop_
_atom_site_aniso_label
_atom_site_aniso_U_11
_atom_site_aniso_U_22
_atom_site_aniso_U_33
_atom_site_aniso_U_23
_atom_site_aniso_U_13
_atom_site_aniso_U_12
Pd1 0.0192(3) 0.0159(3) 0.0189(3) 0.000 0.00079(19) 0.000
Br1 0.0418(4) 0.0159(4) 0.0235(4) 0.000 -0.0030(3) 0.000
P1 0.0192(6) 0.0213(7) 0.0190(7) -0.0016(5) 0.0009(5) 0.0023(5)
C1 0.021(3) 0.015(3) 0.017(3) 0.000 0.004(3) 0.000
C2 0.024(3) 0.017(3) 0.023(3) -0.003(2) 0.0066(19) 0.002(2)
C3 0.023(3) 0.024(3) 0.026(3) -0.003(2) 0.000(2) -0.003(2)
C4 0.033(4) 0.013(3) 0.019(4) 0.000 0.013(3) 0.000
C5 0.019(2) 0.024(3) 0.029(3) -0.004(2) -0.003(2) 0.000(2)
C6 0.025(3) 0.034(3) 0.025(3) -0.002(2) 0.007(2) 0.006(2)
C7 0.033(3) 0.041(3) 0.023(3) -0.004(2) 0.004(2) 0.006(3)
C8 0.024(3) 0.050(4) 0.033(3) -0.003(3) 0.008(2) 0.001(3)
C9 0.037(3) 0.045(4) 0.029(3) 0.006(3) 0.012(2) 0.000(3)
C10 0.028(3) 0.030(3) 0.027(3) 0.000(2) -0.003(2) 0.006(2)
C11 0.040(3) 0.030(3) 0.036(3) 0.008(3) -0.002(2) 0.008(3)
C12 0.031(3) 0.045(4) 0.025(3) 0.001(3) -0.008(2) 0.004(3)
C13 0.036(3) 0.038(3) 0.024(3) 0.003(2) 0.004(2) 0.004(3)
I1 0.0431(2) 0.0244(2) 0.0289(2) 0.00312(15) 0.00388(15) 0.00187(15)
F1 0.064(2) 0.0348(19) 0.0312(19) 0.0016(14) -0.0155(16) -0.0194(17)
F2 0.0456(18) 0.0311(18) 0.0321(18) -0.0019(14) 0.0139(14) 0.0060(15)
F3 0.0297(16) 0.0392(19) 0.0372(18) 0.0073(15) 0.0136(13) 0.0046(14)
F4 0.0407(16) 0.0273(17) 0.0199(15) -0.0030(12) -0.0023(12) 0.0055(14)
C14 0.031(3) 0.032(3) 0.026(3) 0.003(2) 0.002(2) -0.006(2)
C15 0.027(3) 0.032(3) 0.018(3) 0.000(2) -0.001(2) 0.003(2)

loop_
_atom_type_symbol
_atom_type_description
_atom_type_scat_dispersion_real
_atom_type_scat_dispersion_imag
_atom_type_scat_source
C C 0.0033 0.0016 'International Tables Vol C Tables 4.2.6.8 and 6.1.1.4'
H H 0.0000 0.0000 'International Tables Vol C Tables 4.2.6.8 and 6.1.1.4'
Br Br -0.2901 2.4595 'International Tables Vol C Tables 4.2.6.8 and 6.1.1.4'
P P 0.1023 0.0942 'International Tables Vol C Tables 4.2.6.8 and 6.1.1.4'
Pd Pd -0.9988 1.0072 'International Tables Vol C Tables 4.2.6.8 and 6.1.1.4'
I I -0.4742 1.8119 'International Tables Vol C Tables 4.2.6.8 and 6.1.1.4'
F F 0.0171 0.0103 'International Tables Vol C Tables 4.2.6.8 and 6.1.1.4'

loop_
_geom_angle_atom_site_label_1
_geom_angle_atom_site_label_2
_geom_angle_atom_site_label_3
_geom_angle
_geom_angle_site_symmetry_1
_geom_angle_site_symmetry_3
C1 Pd1 P1 83.11(3) . .
C1 Pd1 P1 83.11(3) . 2_755
P1 Pd1 P1 166.22(7) . 2_755
C1 Pd1 Br1 180.000(1) . .
P1 Pd1 Br1 96.89(3) . .
P1 Pd1 Br1 96.89(3) 2_755 .
C5 P1 C6 105.5(2) . .
C5 P1 C10 103.4(2) . .
C6 P1 C10 113.5(2) . .
C5 P1 Pd1 102.03(15) . .
C6 P1 Pd1 112.41(16) . .
C10 P1 Pd1 118.00(16) . .
C2 C1 C2 117.6(6) . 2_755
C2 C1 Pd1 121.2(3) . .
C2 C1 Pd1 121.2(3) 2_755 .
C3 C2 C1 120.7(5) . .
C3 C2 C5 119.5(4) . .
C1 C2 C5 119.7(4) . .
C2 C3 C4 120.9(5) . .
C2 C3 H3 119.5 . .
C4 C3 H3 119.5 . .
C3 C4 C3 119.1(7) 2_755 .
C3 C4 H4 120.5 2_755 .
C3 C4 H4 120.5 . .
C2 C5 P1 108.8(3) . .
C2 C5 H5A 109.9 . .
P1 C5 H5A 109.9 . .
C2 C5 H5B 109.9 . .
P1 C5 H5B 109.9 . .
H5A C5 H5B 108.3 . .
C8 C6 C7 110.0(4) . .
C8 C6 C9 108.9(4) . .
C7 C6 C9 107.1(4) . .
C8 C6 P1 113.6(3) . .
C7 C6 P1 109.8(4) . .
C9 C6 P1 107.1(3) . .
C6 C7 H7A 109.5 . .
C6 C7 H7B 109.5 . .
H7A C7 H7B 109.5 . .
C6 C7 H7C 109.5 . .
H7A C7 H7C 109.5 . .
H7B C7 H7C 109.5 . .
C6 C8 H8A 109.5 . .
C6 C8 H8B 109.5 . .
H8A C8 H8B 109.5 . .
C6 C8 H8C 109.5 . .
H8A C8 H8C 109.5 . .
H8B C8 H8C 109.5 . .
C6 C9 H9A 109.5 . .
C6 C9 H9B 109.5 . .
H9A C9 H9B 109.5 . .
C6 C9 H9C 109.5 . .
H9A C9 H9C 109.5 . .
H9B C9 H9C 109.5 . .
C11 C10 C13 109.0(4) . .
C11 C10 C12 108.7(4) . .
C13 C10 C12 108.2(4) . .
C11 C10 P1 112.4(3) . .
C13 C10 P1 106.0(3) . .
C12 C10 P1 112.3(4) . .
C10 C11 H11A 109.5 . .
C10 C11 H11B 109.5 . .
H11A C11 H11B 109.5 . .
C10 C11 H11C 109.5 . .
H11A C11 H11C 109.5 . .
H11B C11 H11C 109.5 . .
C10 C12 H12A 109.5 . .
C10 C12 H12B 109.5 . .
H12A C12 H12B 109.5 . .
C10 C12 H12C 109.5 . .
H12A C12 H12C 109.5 . .
H12B C12 H12C 109.5 . .
C10 C13 H13A 109.5 . .
C10 C13 H13B 109.5 . .
H13A C13 H13B 109.5 . .
C10 C13 H13C 109.5 . .
H13A C13 H13C 109.5 . .
H13B C13 H13C 109.5 . .
F1 C14 F2 107.6(4) . .
F1 C14 C15 109.1(4) . .
F2 C14 C15 108.3(4) . .
F1 C14 I1 110.4(3) . .
F2 C14 I1 108.9(3) . .
C15 C14 I1 112.4(3) . .
F4 C15 F3 108.2(4) . .
F4 C15 C15 108.2(5) . 5_766
F3 C15 C15 108.4(5) . 5_766
F4 C15 C14 108.3(4) . .
F3 C15 C14 106.7(4) . .
C15 C15 C14 116.7(5) 5_766 .

loop_
_geom_bond_atom_site_label_1
_geom_bond_atom_site_label_2
_geom_bond_distance
_geom_bond_site_symmetry_2
Pd1 C1 2.020(6) .
Pd1 P1 2.3120(12) .
Pd1 P1 2.3120(12) 2_755
Pd1 Br1 2.5534(9) .
P1 C5 1.824(5) .
P1 C6 1.869(5) .
P1 C10 1.879(5) .
C1 C2 1.406(6) .
C1 C2 1.406(6) 2_755
C2 C3 1.384(7) .
C2 C5 1.513(6) .
C3 C4 1.383(6) .
C3 H3 0.9500 .
C4 C3 1.383(6) 2_755
C4 H4 0.9500 .
C5 H5A 0.9900 .
C5 H5B 0.9900 .
C6 C8 1.535(7) .
C6 C7 1.537(7) .
C6 C9 1.538(7) .
C7 H7A 0.9800 .
C7 H7B 0.9800 .
C7 H7C 0.9800 .
C8 H8A 0.9800 .
C8 H8B 0.9800 .
C8 H8C 0.9800 .
C9 H9A 0.9800 .
C9 H9B 0.9800 .
C9 H9C 0.9800 .
C10 C11 1.531(7) .
C10 C13 1.545(7) .
C10 C12 1.555(7) .
C11 H11A 0.9800 .
C11 H11B 0.9800 .
C11 H11C 0.9800 .
C12 H12A 0.9800 .
C12 H12B 0.9800 .
C12 H12C 0.9800 .
C13 H13A 0.9800 .
C13 H13B 0.9800 .
C13 H13C 0.9800 .
I1 C14 2.156(5) .
F1 C14 1.343(6) .
F2 C14 1.357(6) .
F3 C15 1.355(5) .
F4 C15 1.348(5) .
C14 C15 1.544(8) .
C15 C15 1.539(10) 5_766

loop_
_geom_torsion_atom_site_label_1
_geom_torsion_atom_site_label_2
_geom_torsion_atom_site_label_3
_geom_torsion_atom_site_label_4
_geom_torsion
_geom_torsion_site_symmetry_1
_geom_torsion_site_symmetry_4
C1 Pd1 P1 C5 17.25(17) . .
P1 Pd1 P1 C5 17.25(17) 2_755 .
Br1 Pd1 P1 C5 -162.75(17) . .
C1 Pd1 P1 C6 -95.24(18) . .
P1 Pd1 P1 C6 -95.24(18) 2_755 .
Br1 Pd1 P1 C6 84.76(18) . .
C1 Pd1 P1 C10 129.67(19) . .
P1 Pd1 P1 C10 129.67(19) 2_755 .
Br1 Pd1 P1 C10 -50.33(19) . .
P1 Pd1 C1 C2 -10.5(2) . .
P1 Pd1 C1 C2 169.5(2) 2_755 .
P1 Pd1 C1 C2 169.5(2) . 2_755
P1 Pd1 C1 C2 -10.5(2) 2_755 2_755
C2 C1 C2 C3 -0.5(3) 2_755 .
Pd1 C1 C2 C3 179.5(3) . .
C2 C1 C2 C5 176.9(5) 2_755 .
Pd1 C1 C2 C5 -3.1(5) . .
C1 C2 C3 C4 1.0(6) . .
C5 C2 C3 C4 -176.4(4) . .
C2 C3 C4 C3 -0.5(3) . 2_755
C3 C2 C5 P1 -163.6(4) . .
C1 C2 C5 P1 19.0(5) . .
C6 P1 C5 C2 94.7(4) . .
C10 P1 C5 C2 -145.9(3) . .
Pd1 P1 C5 C2 -22.9(3) . .
C5 P1 C6 C8 67.0(4) . .
C10 P1 C6 C8 -45.4(5) . .
Pd1 P1 C6 C8 177.4(3) . .
C5 P1 C6 C7 -169.3(3) . .
C10 P1 C6 C7 78.3(4) . .
Pd1 P1 C6 C7 -58.9(4) . .
C5 P1 C6 C9 -53.3(4) . .
C10 P1 C6 C9 -165.8(3) . .
Pd1 P1 C6 C9 57.1(4) . .
C5 P1 C10 C11 -161.3(4) . .
C6 P1 C10 C11 -47.6(4) . .
Pd1 P1 C10 C11 87.0(4) . .
C5 P1 C10 C13 79.6(4) . .
C6 P1 C10 C13 -166.7(3) . .
Pd1 P1 C10 C13 -32.0(4) . .
C5 P1 C10 C12 -38.4(4) . .
C6 P1 C10 C12 75.4(4) . .
Pd1 P1 C10 C12 -150.0(3) . .
F1 C14 C15 F4 -176.4(4) . .
F2 C14 C15 F4 66.8(5) . .
I1 C14 C15 F4 -53.6(4) . .
F1 C14 C15 F3 -60.0(5) . .
F2 C14 C15 F3 -176.9(4) . .
I1 C14 C15 F3 62.7(4) . .
F1 C14 C15 C15 61.3(6) . 5_766
F2 C14 C15 C15 -55.6(7) . 5_766
I1 C14 C15 C15 -176.0(4) . 5_766
